data_7116760
loop_
_publ_author_name
'Matthew J. Asay'
'Steven P. Fisher'
'Sarah E. Lee'
'Fook S. Tham'
'Dan Borchardt'
'Vincent Lavallo'

_publ_section_title
;
 Synthesis of unsymmetrical N-carboranyl NHCs: directing effect of the
 carborane anion
;
_journal_name_full Chem.Commun.
_journal_page_first 5359
_journal_paper_doi 10.1039/C4cc08267B
_journal_volume 51
_journal_year 2015
_chemical_formula_sum 'C25 H48 B11 Li N2 O3'
_chemical_formula_weight 550.50
_chemical_name_systematic 'Monoanionic Lithium Carbene'
_space_group_crystal_system orthorhombic
_space_group_IT_number 62
_space_group_name_Hall '-P 2ac 2n'
_space_group_name_H-M_alt 'P n m a'
_symmetry_space_group_name_Hall '-P 2ac 2n'
_symmetry_space_group_name_H-M 'P n m a'
_atom_sites_solution_hydrogens geom
_audit_creation_method SHELXL-2013
_cell_angle_alpha 90
_cell_angle_beta 90
_cell_angle_gamma 90
_cell_formula_units_Z 4
_cell_length_a 15.1947(4)
_cell_length_b 12.6157(3)
_cell_length_c 16.6660(4)
_cell_measurement_reflns_used 9516
_cell_measurement_temperature 163(2)
_cell_measurement_theta_max 31.35
_cell_measurement_theta_min 2.43
_cell_volume 3194.74(14)
_computing_cell_refinement 'Bruker SAINT'
_computing_data_collection 'Bruker APEX2'
_computing_data_reduction 'Bruker SAINT'
_computing_molecular_graphics 'Bruker SHELXTL'
_computing_publication_material 'Bruker SHELXTL'
_computing_structure_refinement 'SHELXL-2013 (Sheldrick, 2013)'
_computing_structure_solution 'SHELXS-97 (Sheldrick 2008)'
_diffrn_ambient_temperature 163(2)
_diffrn_measured_fraction_theta_full 1.000
_diffrn_measured_fraction_theta_max 1.000
_diffrn_measurement_device_type 'Bruker APEX-II CCD'
_diffrn_measurement_method '\f and \w scans'
_diffrn_radiation_type MoK\a
_diffrn_radiation_wavelength 0.71073
_diffrn_reflns_av_R_equivalents 0.0355
_diffrn_reflns_av_unetI/netI 0.0124
_diffrn_reflns_Laue_measured_fraction_full 1.000
_diffrn_reflns_Laue_measured_fraction_max 1.000
_diffrn_reflns_limit_h_max 21
_diffrn_reflns_limit_h_min -21
_diffrn_reflns_limit_k_max 18
_diffrn_reflns_limit_k_min -18
_diffrn_reflns_limit_l_max 23
_diffrn_reflns_limit_l_min -23
_diffrn_reflns_number 90725
_diffrn_reflns_point_group_measured_fraction_full 1.000
_diffrn_reflns_point_group_measured_fraction_max 1.000
_diffrn_reflns_theta_full 25.242
_diffrn_reflns_theta_max 30.507
_diffrn_reflns_theta_min 1.814
_exptl_absorpt_coefficient_mu 0.066
_exptl_absorpt_correction_type multi-scan
_exptl_absorpt_process_details 'Bruker SADABS'
_exptl_crystal_colour colourless
_exptl_crystal_density_diffrn 1.145
_exptl_crystal_density_meas 'not measured'
_exptl_crystal_density_method 'not measured'
_exptl_crystal_description 'prism frag'
_exptl_crystal_F_000 1176
_exptl_crystal_size_max 0.532
_exptl_crystal_size_mid 0.455
_exptl_crystal_size_min 0.379
_exptl_transmission_factor_max 0.746
_exptl_transmission_factor_min 0.703
_refine_diff_density_max 0.338
_refine_diff_density_min -0.186
_refine_diff_density_rms 0.044
_refine_ls_extinction_method none
_refine_ls_goodness_of_fit_ref 1.037
_refine_ls_hydrogen_treatment constr
_refine_ls_matrix_type full
_refine_ls_number_parameters 261
_refine_ls_number_reflns 5070
_refine_ls_number_restraints 20
_refine_ls_restrained_S_all 1.050
_refine_ls_R_factor_all 0.0667
_refine_ls_R_factor_gt 0.0513
_refine_ls_shift/su_max 0.001
_refine_ls_shift/su_mean 0.000
_refine_ls_structure_factor_coef Fsqd
_refine_ls_weighting_details 'w=1/[\s^2^(Fo^2^)+(0.0805P)^2^+0.8489P] where P=(Fo^2^+2Fc^2^)/3'
_refine_ls_weighting_scheme calc
_refine_ls_wR_factor_gt 0.1426
_refine_ls_wR_factor_ref 0.1565
_reflns_Friedel_coverage 0.000
_reflns_number_gt 3960
_reflns_number_total 5070
_reflns_threshold_expression 'I > 2\s(I)'
_cod_data_source_file c4cc08267b2.cif
_cod_data_source_block vL123MA_0m
_cod_database_code 7116760
_shelx_space_group_comment
; 
The symmetry employed for this shelxl refinement is uniquely defined 
by the following loop, which should always be used as a source of 
symmetry information in preference to the above space-group names. 
They are only intended as comments. 
;
_shelx_estimated_absorpt_t_min 0.966
_shelx_estimated_absorpt_t_max 0.975
_shelxl_version_number 2013-4

loop_
_space_group_symop_operation_xyz
'x, y, z'
'-x+1/2, -y, z+1/2'
'-x, y+1/2, -z'
'x+1/2, -y+1/2, -z+1/2'
'-x, -y, -z'
'x-1/2, y, -z-1/2'
'x, -y-1/2, z'
'-x-1/2, y-1/2, z-1/2'

loop_
_atom_site_label
_atom_site_type_symbol
_atom_site_fract_x
_atom_site_fract_y
_atom_site_fract_z
_atom_site_U_iso_or_equiv
_atom_site_adp_type
_atom_site_occupancy
_atom_site_site_symmetry_order
_atom_site_calc_flag
_atom_site_refinement_flags_posn
_atom_site_refinement_flags_adp
_atom_site_refinement_flags_occupancy
_atom_site_disorder_assembly
_atom_site_disorder_group
N1 N 0.04861(8) 0.2500 0.60794(6) 0.0253(2) Uani 1 2 d S T P . .
C2 C 0.08762(9) 0.2500 0.53317(8) 0.0253(3) Uani 1 2 d S T P A .
N3 N 0.01593(8) 0.2500 0.48361(7) 0.0292(3) Uani 1 2 d S T P . .
C4 C -0.06328(10) 0.2500 0.52520(9) 0.0349(4) Uani 1 2 d S T P . .
H4 H -0.1207 0.2500 0.5026 0.042 Uiso 1 2 calc R U P . .
C5 C -0.04294(10) 0.2500 0.60371(9) 0.0316(3) Uani 1 2 d S T P . .
H5 H -0.0830 0.2500 0.6475 0.038 Uiso 1 2 calc R U P . .
Li1 Li 0.22445(18) 0.2500 0.48747(16) 0.0337(6) Uani 1 2 d S T P A .
O1 O 0.29167(6) 0.11597(8) 0.50891(6) 0.0440(2) Uani 1 1 d D . . . .
C1T C 0.3773(4) 0.1032(5) 0.5431(5) 0.099(3) Uani 0.562(6) 1 d D . P A 1
H1A H 0.3939 0.1676 0.5734 0.119 Uiso 0.562(6) 1 calc R U P A 1
H1B H 0.4213 0.0920 0.5001 0.119 Uiso 0.562(6) 1 calc R U P A 1
C2T C 0.3752(2) 0.0073(2) 0.59912(18) 0.0543(9) Uani 0.562(6) 1 d D . P A 1
H2C H 0.4348 -0.0198 0.6118 0.065 Uiso 0.562(6) 1 calc R U P A 1
H2D H 0.3423 0.0214 0.6493 0.065 Uiso 0.562(6) 1 calc R U P A 1
C3T C 0.3256(3) -0.0642(4) 0.5424(2) 0.0495(10) Uani 0.562(6) 1 d D . P A 1
H3C H 0.3002 -0.1261 0.5707 0.059 Uiso 0.562(6) 1 calc R U P A 1
H3D H 0.3636 -0.0891 0.4980 0.059 Uiso 0.562(6) 1 calc R U P A 1
C1D C 0.3754(3) 0.1187(4) 0.5510(2) 0.0364(10) Uani 0.438(6) 1 d D . P A 2
H1C H 0.3683 0.1418 0.6073 0.044 Uiso 0.438(6) 1 calc R U P A 2
H1D H 0.4183 0.1654 0.5237 0.044 Uiso 0.438(6) 1 calc R U P A 2
C2D C 0.4022(3) 0.0029(3) 0.5455(3) 0.0746(18) Uani 0.438(6) 1 d D . P A 2
H2E H 0.4480 -0.0155 0.5854 0.090 Uiso 0.438(6) 1 calc R U P A 2
H2F H 0.4228 -0.0163 0.4911 0.090 Uiso 0.438(6) 1 calc R U P A 2
C3D C 0.3139(4) -0.0477(6) 0.5653(4) 0.085(2) Uani 0.438(6) 1 d D . P A 2
H3E H 0.3138 -0.1243 0.5526 0.102 Uiso 0.438(6) 1 calc R U P A 2
H3F H 0.2985 -0.0378 0.6226 0.102 Uiso 0.438(6) 1 calc R U P A 2
C4T C 0.25323(10) 0.01188(13) 0.51217(9) 0.0524(4) Uani 1 1 d D . . . .
H4C H 0.2327 -0.0099 0.4583 0.063 Uiso 0.562(6) 1 calc R U P A 1
H4D H 0.2023 0.0113 0.5493 0.063 Uiso 0.562(6) 1 calc R U P A 1
H4E H 0.2506 -0.0205 0.4581 0.063 Uiso 0.438(6) 1 calc R U P A 2
H4F H 0.1931 0.0144 0.5351 0.063 Uiso 0.438(6) 1 calc R U P A 2
O2 O 0.23648(11) 0.2548(13) 0.36806(8) 0.0432(8) Uani 0.5 1 d D . P A -1
C5T C 0.2637(7) 0.1638(10) 0.3225(5) 0.0506(16) Uani 0.5 1 d D . P A -1
H5C H 0.2255 0.1021 0.3340 0.061 Uiso 0.5 1 calc R U P A -1
H5D H 0.3254 0.1447 0.3348 0.061 Uiso 0.5 1 calc R U P A -1
C6T C 0.2542(4) 0.1987(10) 0.2357(4) 0.074(2) Uani 0.5 1 d D . P A -1
H6C H 0.1932 0.1885 0.2165 0.088 Uiso 0.5 1 calc R U P A -1
H6D H 0.2949 0.1588 0.2005 0.088 Uiso 0.5 1 calc R U P A -1
C7T C 0.2783(5) 0.3157(11) 0.2381(5) 0.090(3) Uani 0.5 1 d D . P A -1
H7C H 0.3424 0.3261 0.2313 0.108 Uiso 0.5 1 calc R U P A -1
H7D H 0.2467 0.3558 0.1959 0.108 Uiso 0.5 1 calc R U P A -1
C8T C 0.2485(6) 0.3491(9) 0.3209(6) 0.058(2) Uani 0.5 1 d D . P A -1
H8C H 0.2934 0.3953 0.3460 0.070 Uiso 0.5 1 calc R U P A -1
H8D H 0.1926 0.3890 0.3174 0.070 Uiso 0.5 1 calc R U P A -1
C1 C 0.09549(9) 0.2500 0.68438(7) 0.0248(3) Uani 1 2 d S T P . .
B2 B 0.04951(8) 0.17950(10) 0.76206(6) 0.0280(2) Uani 1 1 d . . . . .
H2B H -0.0132 0.1332 0.7577 0.034 Uiso 1 1 calc R U . . .
B3 B 0.14758(9) 0.13570(12) 0.71426(7) 0.0352(3) Uani 1 1 d . . . . .
H3B H 0.1496 0.0605 0.6786 0.042 Uiso 1 1 calc R U . . .
B4 B 0.20745(11) 0.2500 0.68476(10) 0.0392(5) Uani 1 2 d S T P . .
H4B H 0.2490 0.2500 0.6292 0.047 Uiso 1 2 calc R U P . .
B5 B 0.23818(9) 0.17935(15) 0.77230(7) 0.0418(3) Uani 1 1 d . . . . .
H5B H 0.3008 0.1327 0.7757 0.050 Uiso 1 1 calc R U . . .
B6 B 0.13995(9) 0.13549(11) 0.82039(7) 0.0346(3) Uani 1 1 d . . . . .
H6B H 0.1373 0.0600 0.8556 0.041 Uiso 1 1 calc R U . . .
B7 B 0.07963(12) 0.2500 0.84973(9) 0.0298(3) Uani 1 2 d S T P . .
H7B H 0.0371 0.2500 0.9046 0.036 Uiso 1 2 calc R U P . .
B8 B 0.19647(12) 0.2500 0.85632(10) 0.0339(4) Uani 1 2 d S T P . .
H8B H 0.2315 0.2500 0.9154 0.041 Uiso 1 2 calc R U P . .
C1C C 0.01872(9) 0.2500 0.39693(8) 0.0278(3) Uani 1 2 d S T P . .
C2C C 0.01787(8) 0.15343(10) 0.35651(6) 0.0335(2) Uani 1 1 d . . . . .
C3C C 0.01378(9) 0.15538(10) 0.27274(6) 0.0364(3) Uani 1 1 d . . . . .
H3G H 0.0132 0.0903 0.2441 0.044 Uiso 1 1 calc R U . . .
C4C C 0.01057(11) 0.2500 0.23038(8) 0.0326(3) Uani 1 2 d S T P . .
C5C C 0.02200(12) 0.04960(12) 0.40064(8) 0.0553(4) Uani 1 1 d . . . . .
H5E H 0.0690 0.0524 0.4409 0.083 Uiso 1 1 calc R U . . .
H5F H 0.0342 -0.0077 0.3625 0.083 Uiso 1 1 calc R U . . .
H5G H -0.0344 0.0364 0.4273 0.083 Uiso 1 1 calc R U . . .
C6C C 0.00423(14) 0.2500 0.13987(9) 0.0445(4) Uani 1 2 d S T P . .
H6E H -0.0278 0.3132 0.1221 0.053 Uiso 0.5 1 calc R U P . .
H6F H -0.0272 0.1864 0.1221 0.053 Uiso 0.5 1 calc R U P . .
H6G H 0.0635 0.2504 0.1168 0.053 Uiso 0.5 1 calc R U P . .

loop_
_atom_site_aniso_label
_atom_site_aniso_U_11
_atom_site_aniso_U_22
_atom_site_aniso_U_33
_atom_site_aniso_U_23
_atom_site_aniso_U_13
_atom_site_aniso_U_12
N1 0.0210(5) 0.0383(6) 0.0166(5) 0.000 -0.0013(4) 0.000
C2 0.0237(6) 0.0354(7) 0.0169(5) 0.000 -0.0015(5) 0.000
N3 0.0232(6) 0.0470(8) 0.0174(5) 0.000 -0.0027(4) 0.000
C4 0.0215(6) 0.0594(11) 0.0238(6) 0.000 -0.0023(5) 0.000
C5 0.0207(6) 0.0515(9) 0.0226(6) 0.000 -0.0003(5) 0.000
Li1 0.0283(12) 0.0415(15) 0.0315(13) 0.000 -0.0014(10) 0.000
O1 0.0407(5) 0.0447(5) 0.0464(5) -0.0033(4) -0.0061(4) 0.0104(4)
C1T 0.049(3) 0.054(3) 0.195(7) 0.010(3) -0.025(3) 0.007(2)
C2T 0.0736(19) 0.0498(15) 0.0395(15) -0.0050(11) -0.0097(13) 0.0127(14)
C3T 0.083(2) 0.0429(17) 0.0223(13) -0.0007(11) -0.0020(12) 0.0058(15)
C1D 0.035(2) 0.037(2) 0.0380(16) -0.0027(13) -0.0125(14) 0.0115(15)
C2D 0.078(3) 0.072(3) 0.074(3) -0.009(2) -0.027(2) 0.039(2)
C3D 0.144(6) 0.053(4) 0.059(4) 0.018(3) 0.007(4) 0.010(3)
C4T 0.0535(8) 0.0559(9) 0.0477(7) -0.0093(6) 0.0070(6) -0.0039(7)
O2 0.0501(7) 0.050(2) 0.0290(6) 0.007(3) 0.0041(5) -0.002(3)
C5T 0.052(3) 0.062(3) 0.037(2) -0.0145(19) 0.0064(18) -0.022(2)
C6T 0.045(3) 0.149(5) 0.0277(16) -0.018(2) 0.0035(16) 0.020(3)
C7T 0.065(4) 0.152(7) 0.054(3) 0.047(4) 0.013(3) 0.009(5)
C8T 0.061(4) 0.066(5) 0.048(3) 0.023(3) -0.004(2) -0.011(4)
C1 0.0215(6) 0.0362(7) 0.0167(5) 0.000 -0.0011(4) 0.000
B2 0.0305(5) 0.0331(6) 0.0203(5) 0.0019(4) -0.0001(4) -0.0027(5)
B3 0.0373(6) 0.0436(7) 0.0246(5) -0.0059(5) -0.0061(4) 0.0138(5)
B4 0.0204(7) 0.0781(14) 0.0193(7) 0.000 -0.0008(5) 0.000
B5 0.0297(6) 0.0720(10) 0.0237(5) -0.0043(6) -0.0054(4) 0.0149(6)
B6 0.0426(7) 0.0374(6) 0.0237(5) 0.0016(4) -0.0064(5) 0.0058(5)
B7 0.0319(8) 0.0398(9) 0.0177(6) 0.000 0.0009(6) 0.000
B8 0.0325(8) 0.0499(10) 0.0194(7) 0.000 -0.0048(6) 0.000
C1C 0.0249(6) 0.0412(8) 0.0172(6) 0.000 -0.0030(5) 0.000
C2C 0.0406(6) 0.0380(6) 0.0219(4) 0.0026(4) -0.0047(4) -0.0120(5)
C3C 0.0498(7) 0.0375(6) 0.0218(4) -0.0032(4) -0.0037(4) -0.0093(5)
C4C 0.0369(8) 0.0421(9) 0.0189(6) 0.000 -0.0015(5) 0.000
C5C 0.0923(12) 0.0411(7) 0.0325(6) 0.0081(5) -0.0114(6) -0.0272(7)
C6C 0.0621(12) 0.0516(11) 0.0196(7) 0.000 -0.0006(7) 0.000

loop_
_atom_type_symbol
_atom_type_description
_atom_type_scat_dispersion_real
_atom_type_scat_dispersion_imag
_atom_type_scat_source
C C 0.0033 0.0016 'International Tables Vol C Tables 4.2.6.8 and 6.1.1.4'
H H 0.0000 0.0000 'International Tables Vol C Tables 4.2.6.8 and 6.1.1.4'
Li Li -0.0003 0.0001 'International Tables Vol C Tables 4.2.6.8 and 6.1.1.4'
B B 0.0013 0.0007 'International Tables Vol C Tables 4.2.6.8 and 6.1.1.4'
N N 0.0061 0.0033 'International Tables Vol C Tables 4.2.6.8 and 6.1.1.4'
O O 0.0106 0.0060 'International Tables Vol C Tables 4.2.6.8 and 6.1.1.4'

loop_
_geom_angle_atom_site_label_1
_geom_angle_atom_site_label_2
_geom_angle_atom_site_label_3
_geom_angle
C2 N1 C5 112.55(11)
C2 N1 C1 125.35(11)
C5 N1 C1 122.11(11)
N3 C2 N1 101.73(11)
N3 C2 Li1 122.71(11)
N1 C2 Li1 135.56(12)
C2 N3 C4 112.89(11)
C2 N3 C1C 125.49(12)
C4 N3 C1C 121.62(12)
C5 C4 N3 106.65(13)
C5 C4 H4 126.7
N3 C4 H4 126.7
C4 C5 N1 106.19(13)
C4 C5 H5 126.9
N1 C5 H5 126.9
O2 Li1 O1 99.0(4)
O2 Li1 C2 115.35(14)
O1 Li1 C2 114.61(9)
C1T O1 C4T 104.6(3)
C4T O1 C1D 111.0(2)
C1T O1 Li1 129.0(3)
C4T O1 Li1 124.69(11)
C1D O1 Li1 120.8(2)
O1 C1T C2T 108.2(4)
O1 C1T H1A 110.0
C2T C1T H1A 110.0
O1 C1T H1B 110.0
C2T C1T H1B 110.0
H1A C1T H1B 108.4
C3T C2T C1T 95.8(4)
C3T C2T H2C 112.6
C1T C2T H2C 112.6
C3T C2T H2D 112.6
C1T C2T H2D 112.6
H2C C2T H2D 110.1
C2T C3T C4T 100.9(3)
C2T C3T H3C 111.6
C4T C3T H3C 111.6
C2T C3T H3D 111.6
C4T C3T H3D 111.6
H3C C3T H3D 109.4
O1 C1D C2D 100.6(3)
O1 C1D H1C 111.7
C2D C1D H1C 111.7
O1 C1D H1D 111.7
C2D C1D H1D 111.7
H1C C1D H1D 109.4
C1D C2D C3D 98.8(5)
C1D C2D H2E 112.0
C3D C2D H2E 112.0
C1D C2D H2F 112.0
C3D C2D H2F 112.0
H2E C2D H2F 109.7
C4T C3D C2D 101.9(4)
C4T C3D H3E 111.4
C2D C3D H3E 111.4
C4T C3D H3F 111.4
C2D C3D H3F 111.4
H3E C3D H3F 109.3
O1 C4T C3D 103.5(3)
O1 C4T C3T 106.9(2)
O1 C4T H4C 110.3
C3T C4T H4C 110.3
O1 C4T H4D 110.3
C3T C4T H4D 110.3
H4C C4T H4D 108.6
O1 C4T H4E 111.1
C3D C4T H4E 111.1
O1 C4T H4F 111.1
C3D C4T H4F 111.1
H4E C4T H4F 109.0
C8T O2 C5T 109.6(2)
C8T O2 Li1 125.5(9)
C5T O2 Li1 121.9(8)
O2 C5T C6T 104.2(6)
O2 C5T H5C 110.9
C6T C5T H5C 110.9
O2 C5T H5D 110.9
C6T C5T H5D 110.9
H5C C5T H5D 108.9
C5T C6T C7T 103.5(9)
C5T C6T H6C 111.1
C7T C6T H6C 111.1
C5T C6T H6D 111.1
C7T C6T H6D 111.1
H6C C6T H6D 109.0
C8T C7T C6T 102.8(8)
C8T C7T H7C 111.2
C6T C7T H7C 111.2
C8T C7T H7D 111.2
C6T C7T H7D 111.2
H7C C7T H7D 109.1
O2 C8T C7T 107.9(6)
O2 C8T H8C 110.1
C7T C8T H8C 110.1
O2 C8T H8D 110.1
C7T C8T H8D 110.1
H8C C8T H8D 108.4
N1 C1 B4 119.42(11)
N1 C1 B3 118.53(6)
B4 C1 B3 62.51(7)
N1 C1 B2 117.32(9)
B4 C1 B2 113.81(9)
B3 C1 B2 62.28(7)
C1 B2 B7 104.86(8)
C1 B2 B6 105.07(9)
B7 B2 B6 60.29(7)
C1 B2 B3 58.84(7)
B7 B2 B3 108.01(9)
B6 B2 B3 59.90(7)
C1 B2 H2B 124.5
B7 B2 H2B 122.3
B6 B2 H2B 122.1
B3 B2 H2B 121.5
C1 B3 B5 104.80(10)
C1 B3 B6 105.08(9)
B5 B3 B6 60.41(8)
C1 B3 B4 58.26(8)
B5 B3 B4 60.00(9)
B6 B3 B4 108.14(10)
C1 B3 B2 58.87(7)
B5 B3 B2 108.08(9)
B6 B3 B2 59.90(7)
B4 B3 B2 107.54(9)
C1 B3 H3B 124.7
B5 B3 H3B 122.2
B6 B3 H3B 122.1
B4 B3 H3B 121.8
B2 B3 H3B 121.6
C1 B4 B5 105.45(10)
C1 B4 B3 59.23(6)
B5 B4 B3 59.89(8)
C1 B4 H4B 124.1
B5 B4 H4B 122.1
B3 B4 H4B 121.2
B3 B5 B4 60.12(7)
B3 B5 B8 108.02(10)
B4 B5 B8 107.61(10)
B3 B5 B6 59.86(8)
B4 B5 B6 107.80(9)
B8 B5 B6 60.17(8)
B3 B5 H5B 121.6
B4 B5 H5B 122.0
B8 B5 H5B 121.8
B6 B5 H5B 121.7
B2 B6 B3 60.20(7)
B2 B6 B7 59.81(8)
B3 B6 B7 107.86(9)
B2 B6 B5 107.78(9)
B3 B6 B5 59.73(8)
B7 B6 B5 107.63(10)
B2 B6 B8 107.68(9)
B3 B6 B8 107.59(10)
B7 B6 B8 59.89(9)
B5 B6 B8 59.76(9)
B2 B6 H6B 121.8
B3 B6 H6B 121.8
B7 B6 H6B 121.9
B5 B6 H6B 122.0
B8 B6 H6B 122.0
B2 B7 B8 107.99(10)
B2 B7 B6 59.91(7)
B8 B7 B6 60.19(7)
B2 B7 H7B 121.6
B8 B7 H7B 121.7
B6 B7 H7B 121.4
B5 B8 B7 107.90(10)
B5 B8 B6 60.07(8)
B7 B8 B6 59.92(7)
B5 B8 H8B 121.6
B7 B8 H8B 121.9
B6 B8 H8B 121.6
C2C C1C N3 118.91(6)
C1C C2C C3C 117.93(11)
C1C C2C C5C 121.69(10)
C3C C2C C5C 120.38(11)
C4C C3C C2C 121.66(11)
C4C C3C H3G 119.2
C2C C3C H3G 119.2
C3C C4C C6C 120.66(7)
C2C C5C H5E 109.5
C2C C5C H5F 109.5
H5E C5C H5F 109.5
C2C C5C H5G 109.5
H5E C5C H5G 109.5
H5F C5C H5G 109.5
C4C C6C H6E 109.5
C4C C6C H6F 109.5
H6E C6C H6F 109.5
C4C C6C H6G 109.5
H6E C6C H6G 109.5
H6F C6C H6G 109.5

loop_
_geom_bond_atom_site_label_1
_geom_bond_atom_site_label_2
_geom_bond_distance
N1 C2 1.3799(17)
N1 C5 1.3928(18)
N1 C1 1.4597(16)
C2 N3 1.3671(17)
C2 Li1 2.214(3)
N3 C4 1.3890(19)
N3 C1C 1.4451(17)
C4 C5 1.344(2)
C4 H4 0.9500
C5 H5 0.9500
Li1 O2 1.999(3)
Li1 O1 2.0075(18)
O1 C1T 1.429(5)
O1 C4T 1.4382(18)
O1 C1D 1.453(4)
C1T C2T 1.529(6)
C1T H1A 0.9900
C1T H1B 0.9900
C2T C3T 1.508(4)
C2T H2C 0.9900
C2T H2D 0.9900
C3T C4T 1.544(4)
C3T H3C 0.9900
C3T H3D 0.9900
C1D C2D 1.518(5)
C1D H1C 0.9900
C1D H1D 0.9900
C2D C3D 1.523(6)
C2D H2E 0.9900
C2D H2F 0.9900
C3D C4T 1.483(5)
C3D H3E 0.9900
C3D H3F 0.9900
C4T H4C 0.9900
C4T H4D 0.9900
C4T H4E 0.9900
C4T H4F 0.9900
O2 C8T 1.437(6)
O2 C5T 1.437(6)
C5T C6T 1.518(4)
C5T H5C 0.9900
C5T H5D 0.9900
C6T C7T 1.522(4)
C6T H6C 0.9900
C6T H6D 0.9900
C7T C8T 1.513(4)
C7T H7C 0.9900
C7T H7D 0.9900
C8T H8C 0.9900
C8T H8D 0.9900
C1 B4 1.701(2)
C1 B3 1.7186(15)
C1 B2 1.7190(16)
B2 B7 1.7707(18)
B2 B6 1.7725(17)
B2 B3 1.7778(18)
B2 H2B 1.1200
B3 B5 1.7702(19)
B3 B6 1.7726(18)
B3 B4 1.7744(19)
B3 H3B 1.1200
B4 B5 1.772(2)
B4 H4B 1.1200
B5 B8 1.777(2)
B5 B6 1.782(2)
B5 H5B 1.1200
B6 B7 1.7793(17)
B6 B8 1.7841(18)
B6 H6B 1.1200
B7 B8 1.779(3)
B7 H7B 1.1200
B8 H8B 1.1200
C1C C2C 1.3922(13)
C2C C3C 1.3977(14)
C2C C5C 1.5036(17)
C3C C4C 1.3877(14)
C3C H3G 0.9500
C4C C6C 1.511(2)
C5C H5E 0.9800
C5C H5F 0.9800
C5C H5G 0.9800
C6C H6E 0.9800
C6C H6F 0.9800
C6C H6G 0.9800

loop_
_geom_torsion_atom_site_label_1
_geom_torsion_atom_site_label_2
_geom_torsion_atom_site_label_3
_geom_torsion_atom_site_label_4
_geom_torsion
C5 N1 C2 N3 0.000(0)
C1 N1 C2 N3 180.000(0)
C5 N1 C2 Li1 180.000(0)
C1 N1 C2 Li1 0.000(0)
N1 C2 N3 C4 0.000(0)
Li1 C2 N3 C4 180.000(0)
N1 C2 N3 C1C 180.000(0)
Li1 C2 N3 C1C 0.000(0)
C2 N3 C4 C5 0.000(0)
C1C N3 C4 C5 180.000(0)
N3 C4 C5 N1 0.000(0)
C2 N1 C5 C4 0.000(0)
C1 N1 C5 C4 180.000(0)
C4T O1 C1T C2T -25.0(6)
C1D O1 C1T C2T 109(3)
Li1 O1 C1T C2T 140.3(3)
O1 C1T C2T C3T 45.0(6)
C1T C2T C3T C4T -44.6(4)
C1T O1 C1D C2D -23(2)
C4T O1 C1D C2D 24.8(4)
Li1 O1 C1D C2D -175.3(3)
O1 C1D C2D C3D -43.4(5)
C1D C2D C3D C4T 47.8(6)
C1T O1 C4T C3D 12.4(5)
C1D O1 C4T C3D 5.2(4)
Li1 O1 C4T C3D -153.7(3)
C1T O1 C4T C3T -5.7(4)
C1D O1 C4T C3T -12.8(3)
Li1 O1 C4T C3T -171.72(18)
C2D C3D C4T O1 -33.1(5)
C2D C3D C4T C3T 70.3(13)
C2T C3T C4T O1 33.9(3)
C2T C3T C4T C3D -47.4(13)
C8T O2 C5T C6T -24.6(5)
Li1 O2 C5T C6T 174.0(5)
O2 C5T C6T C7T 34.5(8)
C5T C6T C7T C8T -31.0(9)
C5T O2 C8T C7T 4.7(5)
Li1 O2 C8T C7T 165.3(4)
C6T C7T C8T O2 17.0(8)
C2 N1 C1 B4 0.000(0)
C5 N1 C1 B4 180.000(0)
C2 N1 C1 B3 -72.75(10)
C5 N1 C1 B3 107.25(10)
C2 N1 C1 B2 -144.38(7)
C5 N1 C1 B2 35.62(7)
N1 C1 B2 B7 -148.05(8)
B4 C1 B2 B7 65.62(9)
B3 C1 B2 B7 102.32(9)
N1 C1 B2 B6 149.31(8)
B4 C1 B2 B6 2.98(10)
B3 C1 B2 B6 39.69(8)
N1 C1 B2 B3 109.63(8)
B4 C1 B2 B3 -36.70(8)
N1 C1 B3 B5 149.84(10)
B4 C1 B3 B5 39.51(9)
B2 C1 B3 B5 -102.44(9)
N1 C1 B3 B6 -147.41(11)
B4 C1 B3 B6 102.26(11)
B2 C1 B3 B6 -39.69(9)
N1 C1 B3 B4 110.33(13)
B2 C1 B3 B4 -141.95(9)
N1 C1 B3 B2 -107.72(11)
B4 C1 B3 B2 141.95(9)
B7 B2 B3 C1 -96.81(8)
B6 B2 B3 C1 -134.55(10)
C1 B2 B3 B5 96.70(11)
B7 B2 B3 B5 -0.10(12)
B6 B2 B3 B5 -37.84(10)
C1 B2 B3 B6 134.55(10)
B7 B2 B3 B6 37.74(8)
C1 B2 B3 B4 33.35(9)
B7 B2 B3 B4 -63.46(10)
B6 B2 B3 B4 -101.19(10)
N1 C1 B4 B5 -148.55(7)
B3 C1 B4 B5 -39.60(8)
B2 C1 B4 B5 -2.99(10)
N1 C1 B4 B3 -108.95(6)
B2 C1 B4 B3 36.61(8)
B5 B3 B4 C1 -134.74(10)
B6 B3 B4 C1 -96.86(10)
B2 B3 B4 C1 -33.60(8)
C1 B3 B4 B5 134.74(10)
B6 B3 B4 B5 37.89(9)
B2 B3 B4 B5 101.14(9)
C1 B3 B5 B4 -38.67(9)
B6 B3 B5 B4 -137.85(10)
B2 B3 B5 B4 -100.23(10)
C1 B3 B5 B8 61.70(12)
B6 B3 B5 B8 -37.47(9)
B4 B3 B5 B8 100.37(11)
B2 B3 B5 B8 0.14(13)
C1 B3 B5 B6 99.18(10)
B4 B3 B5 B6 137.85(10)
B2 B3 B5 B6 37.62(9)
C1 B4 B5 B3 39.28(7)
C1 B4 B5 B8 -61.78(11)
B3 B4 B5 B8 -101.06(11)
C1 B4 B5 B6 1.72(11)
B3 B4 B5 B6 -37.56(9)
C1 B2 B6 B3 -39.17(8)
B7 B2 B6 B3 -137.92(10)
C1 B2 B6 B7 98.75(9)
B3 B2 B6 B7 137.92(10)
C1 B2 B6 B5 -1.70(11)
B7 B2 B6 B5 -100.45(11)
B3 B2 B6 B5 37.47(10)
C1 B2 B6 B8 61.37(11)
B7 B2 B6 B8 -37.38(9)
B3 B2 B6 B8 100.54(11)
C1 B3 B6 B2 39.19(8)
B5 B3 B6 B2 137.88(11)
B4 B3 B6 B2 100.18(10)
C1 B3 B6 B7 1.70(13)
B5 B3 B6 B7 100.39(11)
B4 B3 B6 B7 62.69(12)
B2 B3 B6 B7 -37.49(9)
C1 B3 B6 B5 -98.69(11)
B4 B3 B6 B5 -37.70(10)
B2 B3 B6 B5 -137.88(11)
C1 B3 B6 B8 -61.51(12)
B5 B3 B6 B8 37.19(10)
B4 B3 B6 B8 -0.52(12)
B2 B3 B6 B8 -100.69(10)
B3 B5 B6 B2 -37.67(9)
B4 B5 B6 B2 0.00(13)
B8 B5 B6 B2 100.50(10)
B4 B5 B6 B3 37.67(8)
B8 B5 B6 B3 138.17(10)
B3 B5 B6 B7 -100.79(10)
B4 B5 B6 B7 -63.11(12)
B8 B5 B6 B7 37.39(9)
B3 B5 B6 B8 -138.17(10)
B4 B5 B6 B8 -100.50(11)
C1 B2 B7 B8 -61.51(9)
B6 B2 B7 B8 37.59(7)
B3 B2 B7 B8 0.02(10)
C1 B2 B7 B6 -99.11(9)
B3 B2 B7 B6 -37.57(9)
B3 B6 B7 B2 37.66(9)
B5 B6 B7 B2 100.71(9)
B8 B6 B7 B2 138.04(10)
B2 B6 B7 B8 -138.04(10)
B3 B6 B7 B8 -100.37(11)
B5 B6 B7 B8 -37.33(9)
B3 B5 B8 B7 -0.13(12)
B4 B5 B8 B7 63.36(11)
B6 B5 B8 B7 -37.47(7)
B3 B5 B8 B6 37.34(9)
B4 B5 B8 B6 100.82(10)
B2 B7 B8 B5 0.07(10)
B6 B7 B8 B5 37.53(8)
B2 B7 B8 B6 -37.47(7)
B2 B6 B8 B5 -100.67(10)
B3 B6 B8 B5 -37.17(9)
B7 B6 B8 B5 -138.01(10)
B2 B6 B8 B7 37.34(9)
B3 B6 B8 B7 100.84(10)
B5 B6 B8 B7 138.01(10)
C2 N3 C1C C2C 91.54(12)
C4 N3 C1C C2C -88.46(12)
N3 C1C C2C C3C 175.19(12)
N3 C1C C2C C5C -5.4(2)
C1C C2C C3C C4C 0.0(2)
C5C C2C C3C C4C -179.51(14)
C2C C3C C4C C6C -178.69(15)
